data_7014006
loop_
_publ_author_name
'Zhao, Liang'
'Niel, Virginie'
'Thompson, Laurence K.'
'Xu, Zhiqiang'
'Milway, Victoria A.'
'Harvey, Rosemary G.'
'Miller, David O.'
'Wilson, Claire'
'Leech, Michael'
'Howard, Judith A. K.'
'Heath, Sarah L.'

_publ_section_title
;
 Self-assembled polynuclear clusters derived from some flexible
 polydentate dihydrazide ligands.
;
_journal_issue 9
_journal_name_full 'Dalton transactions (Cambridge, England : 2003)'
_journal_page_first 1446
_journal_page_last 1455
_journal_paper_doi 10.1039/b317091h
_journal_year 2004
_chemical_formula_sum 'C17 H32 Mn2 N12 O20'
_chemical_formula_weight 834.43
_chemical_name_systematic
;
?
;
_space_group_IT_number 7
_symmetry_cell_setting monoclinic
_symmetry_space_group_name_Hall 'P -2yc'
_symmetry_space_group_name_H-M 'P 1 c 1'
_atom_sites_solution_hydrogens geom
_atom_sites_solution_primary direct
_atom_sites_solution_secondary difmap
_audit_creation_method SHELXL-97
_cell_angle_alpha 90.00
_cell_angle_beta 93.7540(10)
_cell_angle_gamma 90.00
_cell_formula_units_Z 2
_cell_length_a 7.4206(5)
_cell_length_b 13.0519(9)
_cell_length_c 16.7285(12)
_cell_measurement_reflns_used 5420
_cell_measurement_temperature 150(2)
_cell_measurement_theta_max 28.29
_cell_measurement_theta_min 1.56
_cell_volume 1616.73(19)
_computing_cell_refinement 'Bruker SMART'
_computing_data_collection 'Bruker SMART'
_computing_data_reduction 'Bruker SHELXTL'
_computing_molecular_graphics 'Bruker SHELXTL'
_computing_publication_material 'Bruker SHELXTL'
_computing_structure_refinement 'SHELXL-97 (Sheldrick, 1997)'
_computing_structure_solution 'SHELXS-97 (Sheldrick, 1990)'
_diffrn_ambient_temperature 150(2)
_diffrn_measured_fraction_theta_full 0.958
_diffrn_measured_fraction_theta_max 0.958
_diffrn_measurement_device_type 'CCD area detector'
_diffrn_measurement_method 'phi and omega scans'
_diffrn_radiation_monochromator graphite
_diffrn_radiation_source 'fine-focus sealed tube'
_diffrn_radiation_type MoK\a
_diffrn_radiation_wavelength 0.71073
_diffrn_reflns_av_R_equivalents 0.0442
_diffrn_reflns_av_sigmaI/netI 0.0500
_diffrn_reflns_limit_h_max 7
_diffrn_reflns_limit_h_min -9
_diffrn_reflns_limit_k_max 17
_diffrn_reflns_limit_k_min -16
_diffrn_reflns_limit_l_max 21
_diffrn_reflns_limit_l_min -21
_diffrn_reflns_number 10404
_diffrn_reflns_theta_full 28.29
_diffrn_reflns_theta_max 28.29
_diffrn_reflns_theta_min 1.56
_diffrn_standards_decay_% 0
_exptl_absorpt_coefficient_mu 0.883
_exptl_absorpt_correction_T_max 0.9169
_exptl_absorpt_correction_T_min 0.7358
_exptl_absorpt_correction_type Semi-empirical
_exptl_absorpt_process_details 'repeated and equivalent reflections'
_exptl_crystal_colour Yellow
_exptl_crystal_density_diffrn 1.714
_exptl_crystal_density_method 'not measured'
_exptl_crystal_description Block
_exptl_crystal_F_000 856
_exptl_crystal_size_max 0.37
_exptl_crystal_size_mid 0.14
_exptl_crystal_size_min 0.10
_refine_diff_density_max 0.809
_refine_diff_density_min -0.451
_refine_diff_density_rms 0.080
_refine_ls_abs_structure_details 'Flack H D (1983), Acta Cryst. A39, 876-881'
_refine_ls_abs_structure_Flack 0.636(18)
_refine_ls_extinction_method none
_refine_ls_goodness_of_fit_ref 1.003
_refine_ls_hydrogen_treatment mixed
_refine_ls_matrix_type full
_refine_ls_number_parameters 483
_refine_ls_number_reflns 5362
_refine_ls_number_restraints 11
_refine_ls_restrained_S_all 1.002
_refine_ls_R_factor_all 0.0470
_refine_ls_R_factor_gt 0.0403
_refine_ls_shift/su_max 0.005
_refine_ls_shift/su_mean 0.000
_refine_ls_structure_factor_coef Fsqd
_refine_ls_weighting_details 'calc w=1/[\s^2^(Fo^2^)+(0.0723P)^2^+0.0000P] where P=(Fo^2^+2Fc^2^)/3'
_refine_ls_weighting_scheme calc
_refine_ls_wR_factor_gt 0.1007
_refine_ls_wR_factor_ref 0.1048
_reflns_number_gt 4841
_reflns_number_total 5362
_reflns_threshold_expression >2sigma(I)
_cod_data_source_file b317091h.txt
_cod_data_source_block ihs5_(2)
_cod_depositor_comments
;
The following automatic conversions were performed:
'_symmetry_cell_setting' value 'Monoclinic' changed to 'monoclinic'
according to '/home/saulius/struct/CIF-dictionaries/cif_core.dic'
dictionary named 'cif_core.dic' version 2.4.1 from 2010-06-29.

Automatic conversion script
Id: cif_fix_enum 1527 2010-12-29 10:47:43Z saulius 
;
_cod_original_sg_symbol_H-M Pc
_cod_database_code 7014006

loop_
_symmetry_equiv_pos_as_xyz
'x, y, z'
'x, -y, z+1/2'

loop_
_atom_site_label
_atom_site_type_symbol
_atom_site_fract_x
_atom_site_fract_y
_atom_site_fract_z
_atom_site_U_iso_or_equiv
_atom_site_adp_type
_atom_site_occupancy
_atom_site_symmetry_multiplicity
_atom_site_calc_flag
_atom_site_refinement_flags
_atom_site_disorder_assembly
_atom_site_disorder_group
Mn1 Mn 0.58909(7) 1.01935(4) 0.35160(3) 0.02219(13) Uani 1 1 d . . .
N1 N 0.5645(4) 0.8659(2) 0.42067(18) 0.0232(6) Uani 1 1 d . . .
C1 C 0.4917(5) 0.7797(3) 0.3891(2) 0.0251(7) Uani 1 1 d . . .
H1 H 0.4410 0.7818 0.3368 0.030 Uiso 1 1 calc R . .
C2 C 0.4879(5) 0.6883(3) 0.4300(2) 0.0270(8) Uani 1 1 d . . .
H2 H 0.4375 0.6299 0.4059 0.032 Uiso 1 1 calc R . .
C3 C 0.5621(5) 0.6859(3) 0.5091(3) 0.0305(8) Uani 1 1 d . . .
H3 H 0.5614 0.6257 0.5388 0.037 Uiso 1 1 calc R . .
C4 C 0.6365(5) 0.7745(3) 0.5424(2) 0.0288(8) Uani 1 1 d . . .
H4 H 0.6854 0.7747 0.5950 0.035 Uiso 1 1 calc R . .
C5 C 0.6378(5) 0.8627(3) 0.4970(2) 0.0217(7) Uani 1 1 d . . .
C6 C 0.7254(5) 0.9595(3) 0.5261(2) 0.0219(7) Uani 1 1 d . . .
N2 N 0.8011(5) 0.9657(2) 0.6005(2) 0.0318(8) Uani 1 1 d . . .
H2A H 0.8544 1.0212 0.6166 0.038 Uiso 1 1 calc R . .
H2B H 0.7968 0.9141 0.6323 0.038 Uiso 1 1 calc R . .
N3 N 0.7235(5) 1.0322(2) 0.4728(2) 0.0233(7) Uani 1 1 d . . .
N4 N 0.7994(4) 1.1261(2) 0.49445(18) 0.0230(6) Uani 1 1 d . . .
H4A H 0.8506 1.1374 0.5412 0.028 Uiso 1 1 calc R . .
O1 O 0.7210(4) 1.18291(19) 0.36895(16) 0.0302(6) Uani 1 1 d . . .
O3 O 0.3956(4) 0.9403(2) 0.25570(17) 0.0311(6) Uani 1 1 d . . .
O4 O 0.5049(4) 1.0893(2) 0.22901(17) 0.0328(6) Uani 1 1 d . . .
N9 N 0.4087(5) 1.0128(2) 0.2063(2) 0.0271(7) Uani 1 1 d . . .
O5 O 0.3299(4) 1.0103(2) 0.13902(18) 0.0374(7) Uani 1 1 d . . .
O6 O 0.8123(4) 0.9469(2) 0.29527(16) 0.0299(6) Uani 1 1 d D . .
H6A H 0.894(5) 0.995(2) 0.283(3) 0.045 Uiso 1 1 d D . .
H6B H 0.805(6) 0.894(2) 0.260(2) 0.045 Uiso 1 1 d D . .
O7 O 0.3414(5) 1.0815(3) 0.39383(19) 0.0538(10) Uani 1 1 d . . .
H7 H 0.2548 1.0944 0.3523 0.065 Uiso 1 1 calc R . .
C15 C 0.2822(7) 1.1066(4) 0.4681(3) 0.0441(11) Uani 1 1 d . . .
H15A H 0.3822 1.1048 0.5075 0.066 Uiso 1 1 calc R . .
H15B H 0.1922 1.0583 0.4823 0.066 Uiso 1 1 calc R . .
H15C H 0.2310 1.1742 0.4661 0.066 Uiso 1 1 calc R . .
C7 C 0.7873(5) 1.1975(3) 0.4374(2) 0.0225(7) Uani 1 1 d . . .
C8 C 0.8608(5) 1.2999(3) 0.4673(2) 0.0223(7) Uani 1 1 d . . .
O2 O 0.9144(4) 1.31149(19) 0.53862(16) 0.0304(6) Uani 1 1 d . . .
Mn2 Mn 1.04175(7) 1.46365(4) 0.57059(3) 0.02296(13) Uani 1 1 d . . .
N5 N 0.8584(4) 1.3748(2) 0.41372(19) 0.0238(6) Uani 1 1 d . . .
H5 H 0.8126 1.3678 0.3655 0.029 Uiso 1 1 calc R . .
N6 N 0.9363(5) 1.4658(2) 0.4422(2) 0.0224(7) Uani 1 1 d . . .
C9 C 0.9093(5) 1.5491(3) 0.4007(2) 0.0201(7) Uani 1 1 d . . .
N7 N 0.8198(5) 1.5581(2) 0.32954(19) 0.0272(7) Uani 1 1 d . . .
H7A H 0.7724 1.5049 0.3063 0.033 Uiso 1 1 calc R . .
H7B H 0.8093 1.6171 0.3068 0.033 Uiso 1 1 calc R . .
C10 C 0.9922(5) 1.6421(3) 0.4410(2) 0.0219(7) Uani 1 1 d . . .
C11 C 1.0019(5) 1.7361(3) 0.4032(2) 0.0263(7) Uani 1 1 d . . .
H11 H 0.9609 1.7434 0.3498 0.032 Uiso 1 1 calc R . .
C12 C 1.0737(6) 1.8191(3) 0.4460(2) 0.0309(8) Uani 1 1 d . . .
H12 H 1.0816 1.8829 0.4217 0.037 Uiso 1 1 calc R . .
C13 C 1.1340(5) 1.8056(3) 0.5263(2) 0.0294(8) Uani 1 1 d . . .
H13 H 1.1807 1.8601 0.5569 0.035 Uiso 1 1 calc R . .
C14 C 1.1220(5) 1.7088(3) 0.5586(2) 0.0282(8) Uani 1 1 d . . .
H14 H 1.1634 1.6995 0.6118 0.034 Uiso 1 1 calc R . .
N8 N 1.0551(4) 1.6280(2) 0.51855(19) 0.0230(6) Uani 1 1 d . . .
O8 O 1.1106(4) 1.3629(2) 0.68618(18) 0.0350(6) Uani 1 1 d . . .
O9 O 1.1773(5) 1.5233(2) 0.6855(2) 0.0406(8) Uani 1 1 d . . .
N10 N 1.1799(5) 1.4383(3) 0.7239(2) 0.0341(8) Uani 1 1 d . . .
O10 O 1.2439(5) 1.4329(3) 0.79251(18) 0.0467(8) Uani 1 1 d . . .
O11 O 0.7835(3) 1.5006(2) 0.61926(16) 0.0291(6) Uani 1 1 d D . .
H11A H 0.758(7) 1.528(3) 0.5706(10) 0.044 Uiso 1 1 d D . .
H11B H 0.778(7) 1.546(2) 0.6593(15) 0.044 Uiso 1 1 d D . .
O12 O 1.3073(4) 1.4085(3) 0.5398(2) 0.0458(8) Uani 1 1 d . . .
H12A H 1.3817 1.3869 0.5835 0.055 Uiso 1 1 calc R . .
C16 C 1.3869(7) 1.3998(4) 0.4641(3) 0.0477(11) Uani 1 1 d . . .
H16A H 1.3042 1.4255 0.4224 0.072 Uiso 1 1 calc R . .
H16B H 1.4131 1.3292 0.4539 0.072 Uiso 1 1 calc R . .
H16C H 1.4967 1.4389 0.4656 0.072 Uiso 1 1 calc R . .
N11 N 1.0259(4) 0.8186(3) 0.76201(19) 0.0286(7) Uani 1 1 d . . .
O13 O 0.9040(4) 0.7991(2) 0.70826(17) 0.0364(7) Uani 1 1 d . . .
O14 O 1.0768(4) 0.9099(2) 0.77206(18) 0.0369(7) Uani 1 1 d . . .
O15 O 1.0935(4) 0.7499(2) 0.80474(19) 0.0417(7) Uani 1 1 d . . .
N12 N 0.6212(4) 1.7367(2) 0.17407(19) 0.0280(7) Uani 1 1 d . . .
O16 O 0.5548(4) 1.6481(2) 0.16178(19) 0.0395(7) Uani 1 1 d . . .
O17 O 0.5827(5) 1.8073(3) 0.12840(19) 0.0469(8) Uani 1 1 d . . .
O18 O 0.7278(4) 1.7496(2) 0.23478(17) 0.0343(6) Uani 1 1 d . . .
C17 C 0.5181(10) 1.3457(5) 0.2464(4) 0.0720(18) Uani 1 1 d . . .
H17A H 0.4951 1.3065 0.2933 0.108 Uiso 1 1 calc R . .
H17B H 0.4810 1.3071 0.1993 0.108 Uiso 1 1 calc R . .
H17C H 0.4513 1.4087 0.2467 0.108 Uiso 1 1 calc R . .
O19 O 0.7231(4) 1.3696(2) 0.24636(18) 0.0356(6) Uani 1 1 d . . .
H19 H 0.7782 1.3171 0.2365 0.053 Uiso 1 1 calc R . .
O20 O 1.0332(4) 1.1351(2) 0.64880(19) 0.0364(7) Uani 1 1 d D . .
H20B H 1.134(3) 1.097(2) 0.654(3) 0.055 Uiso 1 1 d D . .
H20A H 1.049(5) 1.1989(15) 0.669(3) 0.055 Uiso 1 1 d D . .

loop_
_atom_site_aniso_label
_atom_site_aniso_U_11
_atom_site_aniso_U_22
_atom_site_aniso_U_33
_atom_site_aniso_U_23
_atom_site_aniso_U_13
_atom_site_aniso_U_12
Mn1 0.0251(3) 0.0231(2) 0.0181(2) 0.0004(2) -0.0013(2) 0.0005(2)
N1 0.0272(16) 0.0224(15) 0.0198(14) 0.0013(11) -0.0004(12) -0.0003(11)
C1 0.0245(17) 0.0269(17) 0.0236(17) -0.0030(14) -0.0012(14) -0.0042(13)
C2 0.0288(19) 0.0241(17) 0.0274(18) -0.0042(14) -0.0024(15) -0.0026(13)
C3 0.031(2) 0.0217(17) 0.037(2) 0.0066(15) -0.0068(16) -0.0020(14)
C4 0.034(2) 0.0246(17) 0.0275(18) 0.0039(15) -0.0027(15) -0.0043(14)
C5 0.0210(17) 0.0247(16) 0.0190(16) 0.0020(13) -0.0009(13) 0.0002(12)
C6 0.0225(18) 0.0233(16) 0.0201(18) 0.0039(13) 0.0034(14) 0.0019(13)
N2 0.053(2) 0.0218(15) 0.0190(15) 0.0029(11) -0.0062(15) -0.0091(13)
N3 0.0271(17) 0.0201(14) 0.0224(16) -0.0002(11) -0.0016(13) -0.0024(11)
N4 0.0304(16) 0.0181(13) 0.0195(14) 0.0003(11) -0.0045(12) -0.0046(11)
O1 0.0470(17) 0.0208(12) 0.0222(13) 0.0022(10) -0.0034(11) -0.0024(11)
O3 0.0363(15) 0.0261(13) 0.0299(14) 0.0015(11) -0.0043(12) 0.0001(11)
O4 0.0434(17) 0.0269(14) 0.0274(14) 0.0001(11) -0.0021(12) -0.0017(12)
N9 0.0325(18) 0.0253(15) 0.0227(16) 0.0003(12) -0.0038(14) 0.0052(12)
O5 0.0464(18) 0.0391(16) 0.0246(14) -0.0028(12) -0.0144(13) 0.0070(13)
O6 0.0361(15) 0.0267(13) 0.0272(14) -0.0023(11) 0.0054(11) 0.0021(11)
O7 0.0384(18) 0.098(3) 0.0246(15) -0.0089(17) -0.0019(13) 0.0300(18)
C15 0.040(2) 0.057(3) 0.035(2) -0.007(2) 0.0059(19) 0.003(2)
C7 0.0227(17) 0.0200(15) 0.0251(17) -0.0011(13) 0.0041(13) -0.0002(12)
C8 0.0268(18) 0.0186(15) 0.0213(16) 0.0003(13) -0.0008(13) 0.0016(13)
O2 0.0448(16) 0.0248(13) 0.0209(12) 0.0028(10) -0.0028(11) -0.0047(11)
Mn2 0.0259(3) 0.0240(2) 0.0185(3) 0.0002(2) -0.0022(2) -0.0001(2)
N5 0.0324(16) 0.0180(13) 0.0204(14) -0.0001(11) -0.0018(12) -0.0035(12)
N6 0.0328(18) 0.0159(14) 0.0182(15) -0.0021(11) 0.0003(13) -0.0045(11)
C9 0.0232(18) 0.0177(15) 0.0192(17) -0.0014(13) -0.0007(14) -0.0001(13)
N7 0.0355(18) 0.0200(14) 0.0252(16) 0.0021(13) -0.0058(13) -0.0040(12)
C10 0.0242(18) 0.0193(15) 0.0221(16) -0.0005(13) 0.0014(13) 0.0024(12)
C11 0.0282(19) 0.0215(16) 0.0286(19) 0.0003(14) -0.0015(14) 0.0002(13)
C12 0.033(2) 0.0229(17) 0.036(2) 0.0015(15) -0.0014(16) -0.0038(14)
C13 0.029(2) 0.0215(16) 0.038(2) -0.0097(15) -0.0011(16) -0.0025(14)
C14 0.0296(19) 0.0288(18) 0.0258(18) -0.0027(14) -0.0021(15) -0.0006(14)
N8 0.0220(15) 0.0228(14) 0.0240(15) -0.0002(11) 0.0001(12) -0.0003(11)
O8 0.0399(16) 0.0336(15) 0.0309(14) 0.0031(12) -0.0023(12) -0.0013(12)
O9 0.053(2) 0.0386(17) 0.0287(16) 0.0015(12) -0.0094(14) -0.0081(14)
N10 0.0309(18) 0.042(2) 0.0293(18) 0.0058(16) 0.0001(14) -0.0008(15)
O10 0.0471(19) 0.069(2) 0.0228(14) 0.0063(15) -0.0094(13) -0.0052(16)
O11 0.0311(15) 0.0297(13) 0.0270(14) -0.0010(11) 0.0046(11) 0.0008(11)
O12 0.0363(17) 0.068(2) 0.0341(16) 0.0110(15) 0.0062(13) 0.0207(15)
C16 0.046(3) 0.053(3) 0.046(3) 0.003(2) 0.015(2) 0.002(2)
N11 0.0292(17) 0.0276(16) 0.0293(17) 0.0002(13) 0.0030(13) 0.0036(12)
O13 0.0436(17) 0.0367(15) 0.0273(14) 0.0074(12) -0.0086(12) -0.0079(12)
O14 0.0333(15) 0.0317(15) 0.0452(17) 0.0005(13) -0.0016(13) -0.0060(12)
O15 0.0419(17) 0.0408(16) 0.0411(17) 0.0137(14) -0.0068(14) 0.0095(13)
N12 0.0314(16) 0.0292(16) 0.0239(15) -0.0015(12) 0.0052(13) 0.0057(13)
O16 0.0330(16) 0.0414(16) 0.0435(17) -0.0097(14) -0.0021(13) -0.0020(13)
O17 0.0529(19) 0.0486(19) 0.0391(17) 0.0153(15) 0.0021(15) 0.0164(15)
O18 0.0397(15) 0.0288(14) 0.0334(15) 0.0012(12) -0.0061(12) -0.0018(11)
C17 0.094(5) 0.061(4) 0.061(4) 0.008(3) 0.002(3) 0.032(3)
O19 0.0445(17) 0.0274(14) 0.0338(14) -0.0014(12) -0.0062(13) 0.0072(12)
O20 0.0386(16) 0.0286(14) 0.0409(16) 0.0025(12) -0.0051(13) 0.0013(11)

loop_
_atom_type_symbol
_atom_type_description
_atom_type_scat_dispersion_real
_atom_type_scat_dispersion_imag
_atom_type_scat_source
C C 0.0033 0.0016 'International Tables Vol C Tables 4.2.6.8 and 6.1.1.4'
H H 0.0000 0.0000 'International Tables Vol C Tables 4.2.6.8 and 6.1.1.4'
N N 0.0061 0.0033 'International Tables Vol C Tables 4.2.6.8 and 6.1.1.4'
O O 0.0106 0.0060 'International Tables Vol C Tables 4.2.6.8 and 6.1.1.4'
Mn Mn 0.3368 0.7283 'International Tables Vol C Tables 4.2.6.8 and 6.1.1.4'

loop_
_geom_angle_atom_site_label_1
_geom_angle_atom_site_label_2
_geom_angle_atom_site_label_3
_geom_angle
_geom_angle_site_symmetry_1
_geom_angle_site_symmetry_3
_geom_angle_publ_flag
O7 Mn1 O6 171.61(12) . . ?
O7 Mn1 N3 90.79(12) . . ?
O6 Mn1 N3 96.90(12) . . ?
O7 Mn1 O4 87.44(12) . . ?
O6 Mn1 O4 87.49(11) . . ?
N3 Mn1 O4 150.65(11) . . ?
O7 Mn1 O3 83.83(12) . . ?
O6 Mn1 O3 87.79(11) . . ?
N3 Mn1 O3 152.87(11) . . ?
O4 Mn1 O3 55.90(10) . . ?
O7 Mn1 N1 93.72(14) . . ?
O6 Mn1 N1 85.83(11) . . ?
N3 Mn1 N1 69.77(11) . . ?
O4 Mn1 N1 139.58(10) . . ?
O3 Mn1 N1 84.02(10) . . ?
O7 Mn1 O1 88.57(14) . . ?
O6 Mn1 O1 97.20(11) . . ?
N3 Mn1 O1 70.07(10) . . ?
O4 Mn1 O1 80.59(9) . . ?
O3 Mn1 O1 136.02(9) . . ?
N1 Mn1 O1 139.80(10) . . ?
C1 N1 C5 118.1(3) . . ?
C1 N1 Mn1 124.7(2) . . ?
C5 N1 Mn1 117.1(2) . . ?
N1 C1 C2 123.5(3) . . ?
C1 C2 C3 118.0(3) . . ?
C4 C3 C2 118.9(3) . . ?
C5 C4 C3 119.6(4) . . ?
N1 C5 C4 121.8(3) . . ?
N1 C5 C6 115.0(3) . . ?
C4 C5 C6 123.1(3) . . ?
N3 C6 N2 125.5(3) . . ?
N3 C6 C5 114.2(3) . . ?
N2 C6 C5 120.3(3) . . ?
C6 N3 N4 118.6(3) . . ?
C6 N3 Mn1 123.9(2) . . ?
N4 N3 Mn1 117.3(2) . . ?
C7 N4 N3 115.1(3) . . ?
C7 O1 Mn1 113.0(2) . . ?
N9 O3 Mn1 92.8(2) . . ?
N9 O4 Mn1 94.0(2) . . ?
O5 N9 O3 121.6(3) . . ?
O5 N9 O4 121.2(3) . . ?
O3 N9 O4 117.2(3) . . ?
C15 O7 Mn1 134.9(3) . . ?
O1 C7 N4 124.2(3) . . ?
O1 C7 C8 123.8(3) . . ?
N4 C7 C8 112.0(3) . . ?
O2 C8 N5 123.3(3) . . ?
O2 C8 C7 120.7(3) . . ?
N5 C8 C7 116.0(3) . . ?
C8 O2 Mn2 116.1(2) . . ?
O11 Mn2 O12 169.96(12) . . ?
O11 Mn2 N6 95.43(12) . . ?
O12 Mn2 N6 92.40(13) . . ?
O11 Mn2 O2 85.32(11) . . ?
O12 Mn2 O2 91.40(13) . . ?
N6 Mn2 O2 70.57(10) . . ?
O11 Mn2 O9 87.67(12) . . ?
O12 Mn2 O9 87.47(14) . . ?
N6 Mn2 O9 157.63(11) . . ?
O2 Mn2 O9 131.80(11) . . ?
O11 Mn2 N8 89.76(11) . . ?
O12 Mn2 N8 98.88(13) . . ?
N6 Mn2 N8 69.47(10) . . ?
O2 Mn2 N8 139.04(10) . . ?
O9 Mn2 N8 88.43(11) . . ?
O11 Mn2 O8 88.04(11) . . ?
O12 Mn2 O8 81.96(12) . . ?
N6 Mn2 O8 146.56(10) . . ?
O2 Mn2 O8 76.61(10) . . ?
O9 Mn2 O8 55.51(11) . . ?
N8 Mn2 O8 143.93(11) . . ?
C8 N5 N6 114.2(3) . . ?
C9 N6 N5 119.0(3) . . ?
C9 N6 Mn2 123.7(2) . . ?
N5 N6 Mn2 115.5(2) . . ?
N6 C9 N7 127.1(3) . . ?
N6 C9 C10 113.1(3) . . ?
N7 C9 C10 119.8(3) . . ?
N8 C10 C11 122.0(3) . . ?
N8 C10 C9 115.1(3) . . ?
C11 C10 C9 122.9(3) . . ?
C10 C11 C12 119.1(3) . . ?
C11 C12 C13 119.1(4) . . ?
C14 C13 C12 117.8(3) . . ?
N8 C14 C13 124.2(3) . . ?
C14 N8 C10 117.8(3) . . ?
C14 N8 Mn2 124.7(2) . . ?
C10 N8 Mn2 117.5(2) . . ?
N10 O8 Mn2 91.9(2) . . ?
N10 O9 Mn2 96.9(2) . . ?
O10 N10 O8 123.2(4) . . ?
O10 N10 O9 121.1(4) . . ?
O8 N10 O9 115.7(3) . . ?
C16 O12 Mn2 131.4(3) . . ?
O15 N11 O14 120.3(3) . . ?
O15 N11 O13 120.9(3) . . ?
O14 N11 O13 118.8(3) . . ?
O17 N12 O18 120.9(3) . . ?
O17 N12 O16 121.0(3) . . ?
O18 N12 O16 118.1(3) . . ?

loop_
_geom_bond_atom_site_label_1
_geom_bond_atom_site_label_2
_geom_bond_distance
_geom_bond_site_symmetry_2
_geom_bond_publ_flag
Mn1 O7 2.169(3) . ?
Mn1 O6 2.175(3) . ?
Mn1 N3 2.207(3) . ?
Mn1 O4 2.293(3) . ?
Mn1 O3 2.323(3) . ?
Mn1 N1 2.326(3) . ?
Mn1 O1 2.358(3) . ?
N1 C1 1.341(5) . ?
N1 C5 1.355(4) . ?
C1 C2 1.377(5) . ?
C2 C3 1.399(5) . ?
C3 C4 1.383(5) . ?
C4 C5 1.379(5) . ?
C5 C6 1.489(5) . ?
C6 N3 1.301(5) . ?
C6 N2 1.333(5) . ?
N3 N4 1.386(4) . ?
N4 C7 1.332(5) . ?
O1 C7 1.232(4) . ?
O3 N9 1.264(4) . ?
O4 N9 1.271(4) . ?
N9 O5 1.234(4) . ?
O7 C15 1.385(6) . ?
C7 C8 1.516(4) . ?
C8 O2 1.241(4) . ?
C8 N5 1.327(5) . ?
O2 Mn2 2.249(3) . ?
Mn2 O11 2.184(3) . ?
Mn2 O12 2.191(3) . ?
Mn2 N6 2.237(3) . ?
Mn2 O9 2.249(3) . ?
Mn2 N8 2.320(3) . ?
Mn2 O8 2.366(3) . ?
N5 N6 1.391(4) . ?
N6 C9 1.300(5) . ?
C9 N7 1.330(5) . ?
C9 C10 1.501(5) . ?
C10 N8 1.362(5) . ?
C10 C11 1.384(5) . ?
C11 C12 1.386(5) . ?
C12 C13 1.399(6) . ?
C13 C14 1.380(5) . ?
C14 N8 1.327(5) . ?
O8 N10 1.260(5) . ?
O9 N10 1.281(5) . ?
N10 O10 1.216(5) . ?
O12 C16 1.436(6) . ?
N11 O15 1.233(4) . ?
N11 O14 1.258(4) . ?
N11 O13 1.259(4) . ?
N12 O17 1.219(4) . ?
N12 O18 1.257(4) . ?
N12 O16 1.267(4) . ?
C17 O19 1.554(8) . ?

loop_
_geom_torsion_atom_site_label_1
_geom_torsion_atom_site_label_2
_geom_torsion_atom_site_label_3
_geom_torsion_atom_site_label_4
_geom_torsion
_geom_torsion_site_symmetry_1
_geom_torsion_site_symmetry_2
_geom_torsion_site_symmetry_3
_geom_torsion_site_symmetry_4
_geom_torsion_publ_flag
O7 Mn1 N1 C1 95.4(3) . . . . ?
O6 Mn1 N1 C1 -76.2(3) . . . . ?
N3 Mn1 N1 C1 -175.2(3) . . . . ?
O4 Mn1 N1 C1 4.9(4) . . . . ?
O3 Mn1 N1 C1 12.0(3) . . . . ?
O1 Mn1 N1 C1 -172.5(3) . . . . ?
O7 Mn1 N1 C5 -88.1(3) . . . . ?
O6 Mn1 N1 C5 100.3(3) . . . . ?
N3 Mn1 N1 C5 1.3(3) . . . . ?
O4 Mn1 N1 C5 -178.6(2) . . . . ?
O3 Mn1 N1 C5 -171.5(3) . . . . ?
O1 Mn1 N1 C5 4.0(3) . . . . ?
C5 N1 C1 C2 -0.2(6) . . . . ?
Mn1 N1 C1 C2 176.3(3) . . . . ?
N1 C1 C2 C3 0.9(6) . . . . ?
C1 C2 C3 C4 -0.4(6) . . . . ?
C2 C3 C4 C5 -0.6(6) . . . . ?
C1 N1 C5 C4 -0.9(5) . . . . ?
Mn1 N1 C5 C4 -177.7(3) . . . . ?
C1 N1 C5 C6 176.6(3) . . . . ?
Mn1 N1 C5 C6 -0.2(4) . . . . ?
C3 C4 C5 N1 1.3(6) . . . . ?
C3 C4 C5 C6 -175.9(4) . . . . ?
N1 C5 C6 N3 -2.0(5) . . . . ?
C4 C5 C6 N3 175.5(4) . . . . ?
N1 C5 C6 N2 179.6(4) . . . . ?
C4 C5 C6 N2 -3.0(6) . . . . ?
N2 C6 N3 N4 -2.7(6) . . . . ?
C5 C6 N3 N4 179.0(3) . . . . ?
N2 C6 N3 Mn1 -178.2(3) . . . . ?
C5 C6 N3 Mn1 3.5(5) . . . . ?
O7 Mn1 N3 C6 90.9(3) . . . . ?
O6 Mn1 N3 C6 -85.7(3) . . . . ?
O4 Mn1 N3 C6 177.1(3) . . . . ?
O3 Mn1 N3 C6 13.0(5) . . . . ?
N1 Mn1 N3 C6 -2.7(3) . . . . ?
O1 Mn1 N3 C6 179.1(4) . . . . ?
O7 Mn1 N3 N4 -84.6(3) . . . . ?
O6 Mn1 N3 N4 98.7(3) . . . . ?
O4 Mn1 N3 N4 1.6(4) . . . . ?
O3 Mn1 N3 N4 -162.6(2) . . . . ?
N1 Mn1 N3 N4 -178.3(3) . . . . ?
O1 Mn1 N3 N4 3.6(3) . . . . ?
C6 N3 N4 C7 -178.0(3) . . . . ?
Mn1 N3 N4 C7 -2.2(4) . . . . ?
O7 Mn1 O1 C7 86.5(3) . . . . ?
O6 Mn1 O1 C7 -99.6(3) . . . . ?
N3 Mn1 O1 C7 -4.8(3) . . . . ?
O4 Mn1 O1 C7 174.2(3) . . . . ?
O3 Mn1 O1 C7 166.1(2) . . . . ?
N1 Mn1 O1 C7 -7.5(4) . . . . ?
O7 Mn1 O3 N9 92.4(2) . . . . ?
O6 Mn1 O3 N9 -87.2(2) . . . . ?
N3 Mn1 O3 N9 172.0(3) . . . . ?
O4 Mn1 O3 N9 1.3(2) . . . . ?
N1 Mn1 O3 N9 -173.2(2) . . . . ?
O1 Mn1 O3 N9 10.9(3) . . . . ?
O7 Mn1 O4 N9 -85.6(2) . . . . ?
O6 Mn1 O4 N9 87.7(2) . . . . ?
N3 Mn1 O4 N9 -172.6(2) . . . . ?
O3 Mn1 O4 N9 -1.3(2) . . . . ?
N1 Mn1 O4 N9 7.2(3) . . . . ?
O1 Mn1 O4 N9 -174.5(2) . . . . ?
Mn1 O3 N9 O5 178.6(3) . . . . ?
Mn1 O3 N9 O4 -2.2(3) . . . . ?
Mn1 O4 N9 O5 -178.6(3) . . . . ?
Mn1 O4 N9 O3 2.2(3) . . . . ?
O6 Mn1 O7 C15 149.0(8) . . . . ?
N3 Mn1 O7 C15 -7.5(5) . . . . ?
O4 Mn1 O7 C15 -158.1(5) . . . . ?
O3 Mn1 O7 C15 145.9(5) . . . . ?
N1 Mn1 O7 C15 62.3(5) . . . . ?
O1 Mn1 O7 C15 -77.5(5) . . . . ?
Mn1 O1 C7 N4 5.9(5) . . . . ?
Mn1 O1 C7 C8 -172.6(3) . . . . ?
N3 N4 C7 O1 -2.8(6) . . . . ?
N3 N4 C7 C8 175.8(3) . . . . ?
O1 C7 C8 O2 174.9(4) . . . . ?
N4 C7 C8 O2 -3.7(5) . . . . ?
O1 C7 C8 N5 -3.1(5) . . . . ?
N4 C7 C8 N5 178.3(4) . . . . ?
N5 C8 O2 Mn2 -7.4(5) . . . . ?
C7 C8 O2 Mn2 174.8(2) . . . . ?
C8 O2 Mn2 O11 102.1(3) . . . . ?
C8 O2 Mn2 O12 -87.4(3) . . . . ?
C8 O2 Mn2 N6 4.6(3) . . . . ?
C8 O2 Mn2 O9 -175.3(3) . . . . ?
C8 O2 Mn2 N8 17.9(4) . . . . ?
C8 O2 Mn2 O8 -168.8(3) . . . . ?
O2 C8 N5 N6 5.5(6) . . . . ?
C7 C8 N5 N6 -176.5(3) . . . . ?
C8 N5 N6 C9 -166.3(4) . . . . ?
C8 N5 N6 Mn2 -0.8(4) . . . . ?
O11 Mn2 N6 C9 79.8(3) . . . . ?
O12 Mn2 N6 C9 -106.5(3) . . . . ?
O2 Mn2 N6 C9 162.9(4) . . . . ?
O9 Mn2 N6 C9 -17.3(6) . . . . ?
N8 Mn2 N6 C9 -7.9(3) . . . . ?
O8 Mn2 N6 C9 174.5(3) . . . . ?
O11 Mn2 N6 N5 -84.9(3) . . . . ?
O12 Mn2 N6 N5 88.8(3) . . . . ?
O2 Mn2 N6 N5 -1.9(2) . . . . ?
O9 Mn2 N6 N5 178.0(3) . . . . ?
N8 Mn2 N6 N5 -172.6(3) . . . . ?
O8 Mn2 N6 N5 9.8(4) . . . . ?
N5 N6 C9 N7 -3.5(6) . . . . ?
Mn2 N6 C9 N7 -167.8(3) . . . . ?
N5 N6 C9 C10 176.6(3) . . . . ?
Mn2 N6 C9 C10 12.4(5) . . . . ?
N6 C9 C10 N8 -10.2(5) . . . . ?
N7 C9 C10 N8 169.9(3) . . . . ?
N6 C9 C10 C11 170.8(4) . . . . ?
N7 C9 C10 C11 -9.0(6) . . . . ?
N8 C10 C11 C12 -1.7(6) . . . . ?
C9 C10 C11 C12 177.2(4) . . . . ?
C10 C11 C12 C13 -0.1(6) . . . . ?
C11 C12 C13 C14 1.3(6) . . . . ?
C12 C13 C14 N8 -0.8(6) . . . . ?
C13 C14 N8 C10 -0.9(6) . . . . ?
C13 C14 N8 Mn2 178.1(3) . . . . ?
C11 C10 N8 C14 2.2(5) . . . . ?
C9 C10 N8 C14 -176.8(3) . . . . ?
C11 C10 N8 Mn2 -176.9(3) . . . . ?
C9 C10 N8 Mn2 4.1(4) . . . . ?
O11 Mn2 N8 C14 86.3(3) . . . . ?
O12 Mn2 N8 C14 -88.6(3) . . . . ?
N6 Mn2 N8 C14 -177.8(3) . . . . ?
O2 Mn2 N8 C14 168.9(3) . . . . ?
O9 Mn2 N8 C14 -1.4(3) . . . . ?
O8 Mn2 N8 C14 0.0(4) . . . . ?
O11 Mn2 N8 C10 -94.7(3) . . . . ?
O12 Mn2 N8 C10 90.5(3) . . . . ?
N6 Mn2 N8 C10 1.2(3) . . . . ?
O2 Mn2 N8 C10 -12.1(3) . . . . ?
O9 Mn2 N8 C10 177.6(3) . . . . ?
O8 Mn2 N8 C10 179.0(2) . . . . ?
O11 Mn2 O8 N10 -88.9(2) . . . . ?
O12 Mn2 O8 N10 92.0(3) . . . . ?
N6 Mn2 O8 N10 174.2(3) . . . . ?
O2 Mn2 O8 N10 -174.6(3) . . . . ?
O9 Mn2 O8 N10 -0.4(2) . . . . ?
N8 Mn2 O8 N10 -2.0(3) . . . . ?
O11 Mn2 O9 N10 89.6(3) . . . . ?
O12 Mn2 O9 N10 -81.6(3) . . . . ?
N6 Mn2 O9 N10 -171.7(3) . . . . ?
O2 Mn2 O9 N10 8.0(3) . . . . ?
N8 Mn2 O9 N10 179.5(3) . . . . ?
O8 Mn2 O9 N10 0.4(2) . . . . ?
Mn2 O8 N10 O10 179.9(4) . . . . ?
Mn2 O8 N10 O9 0.7(4) . . . . ?
Mn2 O9 N10 O10 -179.9(4) . . . . ?
Mn2 O9 N10 O8 -0.7(4) . . . . ?
O11 Mn2 O12 C16 152.7(6) . . . . ?
N6 Mn2 O12 C16 11.3(4) . . . . ?
O2 Mn2 O12 C16 82.0(4) . . . . ?
O9 Mn2 O12 C16 -146.3(4) . . . . ?
N8 Mn2 O12 C16 -58.2(5) . . . . ?
O8 Mn2 O12 C16 158.2(5) . . . . ?
